data_7042077
loop_
_publ_author_name
'Telleria, A.'
'van Leeuwen, P. W. N. M.'
'Freixa, Z.'

_publ_section_title
;
 Azobenzene-based ruthenium(ii) catalysts for light-controlled hydrogen
 generation.
;
_journal_issue 11
_journal_name_full 'Dalton transactions (Cambridge, England : 2003)'
_journal_page_first 3569
_journal_page_last 3578
_journal_paper_doi 10.1039/c7dt00542c
_journal_volume 46
_journal_year 2017
_chemical_compound_source 'synthesis as described'
_chemical_formula_moiety 'C32 H32 Cl1 N6 Ru1 1+, (1P 6F) 1-'
_chemical_formula_sum 'C32 H32 Cl F6 N6 P Ru'
_chemical_formula_weight 782.12
_space_group_crystal_system monoclinic
_space_group_IT_number 14
_space_group_name_Hall '-P 2ybc'
_space_group_name_H-M_alt 'P 1 21/c 1'
_symmetry_cell_setting monoclinic
_symmetry_Int_Tables_number 14
_symmetry_space_group_name_Hall '-P 2ybc'
_symmetry_space_group_name_H-M 'P 1 21/c 1'
_atom_sites_solution_hydrogens mixed
_atom_sites_solution_primary iterative
_audit_creation_date 2016-05-31T20:42:02-00:00
_audit_creation_method 'WinGX routine CIF_UPDATE'
_audit_update_record
;
2016-11-24 deposited with the CCDC.
2017-02-15 downloaded from the CCDC.
;
_cell_angle_alpha 90
_cell_angle_beta 92.8039(9)
_cell_angle_gamma 90
_cell_formula_units_Z 4
_cell_length_a 10.60258(11)
_cell_length_b 12.35957(11)
_cell_length_c 26.4031(3)
_cell_measurement_reflns_used 12787
_cell_measurement_temperature 100.00(10)
_cell_measurement_theta_max 27.563
_cell_measurement_theta_min 2.251
_cell_measurement_wavelength 0.71073
_cell_volume 3455.81(6)
_computing_cell_refinement 'CrysAlis Pro (Oxford Diffraction Ltd., 2011)'
_computing_data_collection 'CrysAlis Pro (Oxford Diffraction Ltd., 2011)'
_computing_data_reduction 'CrysAlis Pro (Oxford Diffraction Ltd., 2011)'
_computing_molecular_graphics 'Diamond v.3.2f (Crystal Impact GbR, 2008)'
_computing_publication_material 'WinGX publication routines (Farrugia, 1999)'
_computing_structure_refinement 'SHELXL-97 (Sheldrick, 2008)'
_computing_structure_solution 'OLEX2 (Dolomanov et al, 2009)'
_diffrn_ambient_temperature 100.00(10)
_diffrn_detector 'CCD plate'
_diffrn_detector_area_resol_mean 16.2439
_diffrn_detector_type Eos
_diffrn_measured_fraction_theta_full 1
_diffrn_measured_fraction_theta_max 0.92
_diffrn_measurement_details
;
#__ type_ start__ end____ width___ exp.time_
  1 omega   10.00   73.00   1.0000   40.0000
omega____ theta____ kappa____ phi______ frames
    -       26.7767   38.0000   30.0000 63

#__ type_ start__ end____ width___ exp.time_
  2 omega   54.00  113.00   1.0000   40.0000
omega____ theta____ kappa____ phi______ frames
    -       26.7767  178.0000  -90.0000 59

#__ type_ start__ end____ width___ exp.time_
  3 omega  -53.00   69.00   1.0000   40.0000
omega____ theta____ kappa____ phi______ frames
    -       26.7767  -38.0000   30.0000 122

#__ type_ start__ end____ width___ exp.time_
  4 omega   82.00  108.00   1.0000   40.0000
omega____ theta____ kappa____ phi______ frames
    -       26.7767  178.0000 -180.0000 26

#__ type_ start__ end____ width___ exp.time_
  5 omega    1.00   27.00   1.0000   40.0000
omega____ theta____ kappa____ phi______ frames
    -       26.7767  -99.0000 -150.0000 26

#__ type_ start__ end____ width___ exp.time_
  6 omega  -15.00   80.00   1.0000   40.0000
omega____ theta____ kappa____ phi______ frames
    -       26.7767  -99.0000  -90.0000 95

#__ type_ start__ end____ width___ exp.time_
  7 omega   18.00   44.00   1.0000   40.0000
omega____ theta____ kappa____ phi______ frames
    -       26.7767  -57.0000  -30.0000 26

#__ type_ start__ end____ width___ exp.time_
  8 omega   41.00  104.00   1.0000   40.0000
omega____ theta____ kappa____ phi______ frames
    -       26.7767   77.0000  150.0000 63

#__ type_ start__ end____ width___ exp.time_
  9 omega  -40.00    9.00   1.0000   40.0000
omega____ theta____ kappa____ phi______ frames
    -       26.7767  -38.0000  -90.0000 49
;
_diffrn_measurement_device '\k-geometry diffractometer'
_diffrn_measurement_device_type 'Agilent SuperNova'
_diffrn_measurement_method '\w scans'
_diffrn_orient_matrix_UB_11 0.0612199
_diffrn_orient_matrix_UB_12 0.0080434
_diffrn_orient_matrix_UB_13 0.0114369
_diffrn_orient_matrix_UB_21 -0.0264633
_diffrn_orient_matrix_UB_22 0.0053255
_diffrn_orient_matrix_UB_23 0.0240294
_diffrn_orient_matrix_UB_31 0.0062138
_diffrn_orient_matrix_UB_32 -0.0565762
_diffrn_orient_matrix_UB_33 0.0038849
_diffrn_radiation_monochromator 'Multilayer optics'
_diffrn_radiation_probe x-ray
_diffrn_radiation_type MoK\a
_diffrn_radiation_wavelength 0.71073
_diffrn_reflns_av_R_equivalents 0.0207
_diffrn_reflns_av_unetI/netI 0.0302
_diffrn_reflns_Laue_measured_fraction_full 1
_diffrn_reflns_Laue_measured_fraction_max 0.92
_diffrn_reflns_limit_h_max 14
_diffrn_reflns_limit_h_min -13
_diffrn_reflns_limit_k_max 16
_diffrn_reflns_limit_k_min -16
_diffrn_reflns_limit_l_max 34
_diffrn_reflns_limit_l_min -34
_diffrn_reflns_number 28098
_diffrn_reflns_point_group_measured_fraction_max 0.92
_diffrn_reflns_theta_full 26
_diffrn_reflns_theta_max 28.268
_diffrn_reflns_theta_min 1.82
_diffrn_source 'SuperNova (Mo) X-ray Source'
_diffrn_source_current 0.8
_diffrn_source_power 0.04
_diffrn_source_voltage 50
_exptl_absorpt_coefficient_mu 0.641
_exptl_absorpt_correction_T_max 0.948
_exptl_absorpt_correction_T_min 0.891
_exptl_absorpt_correction_type analytical
_exptl_absorpt_process_details
;
        CrysAlisPro, Agilent Technologies,
        Version 1.171.36.24 (release 03-12-2012 CrysAlis171 .NET)
        (compiled Dec  3 2012,18:21:49)
Analytical numeric absorption correction using a multifaceted crystal
                        model based on expressions derived by R.C. Clark & J.S.
        (Clark, R. C. & Reid, J. S. (1995). Acta Cryst. A51, 887-897)
;
_exptl_crystal_colour red
_exptl_crystal_density_diffrn 1.503
_exptl_crystal_density_method 'not measured'
_exptl_crystal_description prism
_exptl_crystal_F_000 1584
_exptl_crystal_size_max 0.233
_exptl_crystal_size_mid 0.147
_exptl_crystal_size_min 0.089
_refine_diff_density_max 0.404
_refine_diff_density_min -0.391
_refine_diff_density_rms 0.051
_refine_ls_extinction_method none
_refine_ls_goodness_of_fit_ref 1.063
_refine_ls_hydrogen_treatment mixed
_refine_ls_matrix_type full
_refine_ls_number_parameters 547
_refine_ls_number_reflns 7880
_refine_ls_number_restraints 204
_refine_ls_restrained_S_all 3.322
_refine_ls_R_factor_all 0.0504
_refine_ls_R_factor_gt 0.0379
_refine_ls_shift/su_max 0.003
_refine_ls_shift/su_mean 0
_refine_ls_structure_factor_coef Fsqd
_refine_ls_weighting_details 'w=1/[\s^2^(Fo^2^)+(0.0382P)^2^+2.1601P] where P=(Fo^2^+2Fc^2^)/3'
_refine_ls_weighting_scheme calc
_refine_ls_wR_factor_gt 0.0891
_refine_ls_wR_factor_ref 0.0967
_reflns_number_gt 6400
_reflns_number_total 7880
_reflns_threshold_expression 'I > 2\s(I)'
_cod_data_source_file c7dt00542c2.cif
_cod_data_source_block a2013005_zf129
_cod_depositor_comments 'Adding full bibliography for 7042077.cif.'
_cod_database_code 7042077

loop_
_space_group_symop_operation_xyz
'x, y, z'
'-x, y+1/2, -z+1/2'
'-x, -y, -z'
'x, -y-1/2, z-1/2'

loop_
_atom_site_label
_atom_site_type_symbol
_atom_site_fract_x
_atom_site_fract_y
_atom_site_fract_z
_atom_site_U_iso_or_equiv
_atom_site_adp_type
_atom_site_occupancy
_atom_site_calc_flag
_atom_site_disorder_assembly
_atom_site_disorder_group
Ru1 Ru 0.72301(2) 0.17175(2) 0.80070(2) 0.04777(8) Uani 1 d . .
Cl1 Cl 0.50909(7) 0.22342(6) 0.81270(3) 0.06424(19) Uani 1 d . .
N1 N 0.73339(19) 0.29973(16) 0.74758(8) 0.0451(5) Uani 1 d . .
N1A N 0.65627(19) 0.08460(16) 0.73394(8) 0.0467(5) Uani 1 d . .
N2 N 0.7801(2) 0.55560(18) 0.64557(9) 0.0544(5) Uani 1 d . .
N2A N 0.5459(2) -0.0706(2) 0.59642(9) 0.0588(6) Uani 1 d . .
N3 N 0.8453(2) 0.53638(18) 0.60962(9) 0.0576(6) Uani 1 d . .
N3A N 0.4375(2) -0.0501(2) 0.58040(9) 0.0607(6) Uani 1 d . .
C2 C 0.8019(2) 0.2856(2) 0.70638(10) 0.0515(6) Uani 1 d . .
H2 H 0.8393 0.2168 0.7012 0.062 Uiso 1 calc . .
C2A C 0.7190(3) 0.0011(2) 0.71499(12) 0.0638(8) Uani 1 d . .
H2A H 0.7919 -0.0245 0.7336 0.077 Uiso 1 calc . .
C3 C 0.8200(2) 0.3650(2) 0.67182(10) 0.0507(6) Uani 1 d . .
H3 H 0.8691 0.3516 0.6433 0.061 Uiso 1 calc . .
C3A C 0.6843(3) -0.0498(2) 0.67025(12) 0.0673(8) Uani 1 d . .
H3A H 0.7331 -0.1082 0.6584 0.081 Uiso 1 calc . .
C4 C 0.7663(2) 0.4654(2) 0.67863(10) 0.0466(5) Uani 1 d . .
C4A C 0.5788(2) -0.0155(2) 0.64289(10) 0.0499(6) Uani 1 d . .
C5 C 0.6970(3) 0.4813(2) 0.72096(11) 0.0555(6) Uani 1 d . .
H5 H 0.6596 0.5497 0.7269 0.067 Uiso 1 calc . .
C5A C 0.5123(2) 0.0708(2) 0.66166(10) 0.0528(6) Uani 1 d . .
H5A H 0.4387 0.097 0.6437 0.063 Uiso 1 calc . .
C6 C 0.6826(3) 0.3978(2) 0.75446(10) 0.0521(6) Uani 1 d . .
H6 H 0.635 0.4099 0.7835 0.063 Uiso 1 calc . .
C6A C 0.5538(2) 0.1181(2) 0.70641(10) 0.0512(6) Uani 1 d . .
H6A H 0.5075 0.1777 0.7186 0.061 Uiso 1 calc . .
C7 C 0.9093(3) 0.0966(3) 0.81315(12) 0.0677(8) Uani 1 d . .
H7 H 0.9635 0.0659 0.7894 0.081 Uiso 1 calc . .
C7A C 0.8374(4) 0.2496(3) 0.86123(12) 0.0743(9) Uani 1 d . .
H7A H 0.8429 0.3238 0.8705 0.089 Uiso 1 calc . .
C8 C 0.8177(3) 0.0314(3) 0.83539(13) 0.0685(8) Uani 1 d . .
H8 H 0.8116 -0.0427 0.8261 0.082 Uiso 1 calc . .
C8A C 0.7476(4) 0.1833(3) 0.88239(12) 0.0740(9) Uani 1 d . .
H8A H 0.6921 0.2137 0.9057 0.089 Uiso 1 calc . .
C9 C 0.9208(3) 0.2063(3) 0.82584(12) 0.0697(9) Uani 1 d . .
C10 C 0.7364(3) 0.0716(3) 0.87029(13) 0.0719(9) Uani 1 d . .
C11 C 0.6244(9) 0.0201(13) 0.8969(4) 0.099(3) Uani 0.60(3) d A 1
H11 H 0.5542 0.074 0.8979 0.119 Uiso 0.60(3) calc A 1
C11D C 0.6464(11) -0.0133(11) 0.8905(4) 0.064(4) Uani 0.40(3) d A 2
H11D H 0.5693 0.0252 0.9013 0.076 Uiso 0.40(3) calc A 2
C12 C 0.5779(15) -0.0797(13) 0.8663(6) 0.106(4) Uani 0.60(3) d A 1
H12A H 0.556 -0.0583 0.8312 0.159 Uiso 0.60(3) calc A 1
H12B H 0.5033 -0.11 0.8815 0.159 Uiso 0.60(3) calc A 1
H12C H 0.645 -0.1343 0.8666 0.159 Uiso 0.60(3) calc A 1
C12A C 0.6654(16) -0.0126(16) 0.9512(4) 0.130(5) Uani 0.60(3) d A 1
H12D H 0.7367 -0.063 0.9505 0.195 Uiso 0.60(3) calc A 1
H12E H 0.5947 -0.0476 0.9673 0.195 Uiso 0.60(3) calc A 1
H12F H 0.6911 0.052 0.9706 0.195 Uiso 0.60(3) calc A 1
C12D C 0.603(2) -0.1020(14) 0.8518(8) 0.091(5) Uani 0.40(3) d A 2
H12G H 0.5786 -0.0682 0.8193 0.136 Uiso 0.40(3) calc A 2
H12H H 0.5312 -0.1414 0.8646 0.136 Uiso 0.40(3) calc A 2
H12I H 0.6731 -0.1525 0.8472 0.136 Uiso 0.40(3) calc A 2
C12E C 0.713(2) -0.0636(19) 0.9385(7) 0.107(6) Uani 0.40(3) d A 2
H12J H 0.7829 -0.1098 0.9285 0.161 Uiso 0.40(3) calc A 2
H12K H 0.6525 -0.107 0.9566 0.161 Uiso 0.40(3) calc A 2
H12L H 0.7465 -0.0057 0.9608 0.161 Uiso 0.40(3) calc A 2
C13 C 1.0269(13) 0.2638(18) 0.7992(5) 0.067(3) Uani 0.56(5) d B 2
H13A H 1.0399 0.2284 0.7667 0.101 Uiso 0.56(5) calc B 2
H13B H 1.105 0.2602 0.8206 0.101 Uiso 0.56(5) calc B 2
H13C H 1.0037 0.3397 0.7933 0.101 Uiso 0.56(5) calc B 2
C13D C 1.004(2) 0.298(2) 0.8074(10) 0.076(4) Uani 0.44(5) d B 1
H13D H 1.029 0.2819 0.7729 0.114 Uiso 0.44(5) calc B 1
H13E H 1.0798 0.3043 0.83 0.114 Uiso 0.44(5) calc B 1
H13F H 0.9569 0.3661 0.8073 0.114 Uiso 0.44(5) calc B 1
C14 C 0.8635(3) 0.6252(2) 0.57643(10) 0.0547(6) Uani 1 d . .
C14A C 0.3984(3) -0.1008(2) 0.53385(11) 0.0586(7) Uani 1 d . .
C15A C 0.4682(4) -0.1733(4) 0.50855(17) 0.0995(14) Uani 1 d . .
H15A H 0.549(4) -0.188(3) 0.5189(17) 0.119 Uiso 1 d . .
C16A C 0.4175(6) -0.2155(4) 0.46297(19) 0.1172(16) Uani 1 d . .
H16A H 0.487(5) -0.239(4) 0.4451(19) 0.141 Uiso 1 d . .
C17A C 0.3015(5) -0.1829(4) 0.44444(17) 0.0968(13) Uani 1 d . .
H17A H 0.272(4) -0.213(3) 0.4125(17) 0.116 Uiso 1 d . .
C18A C 0.2344(4) -0.1123(4) 0.46893(15) 0.0844(10) Uani 1 d . .
H18A H 0.152(4) -0.079(3) 0.4588(15) 0.101 Uiso 1 d . .
C19A C 0.2809(3) -0.0704(3) 0.51458(13) 0.0733(9) Uani 1 d . .
H19A H 0.239(3) -0.023(3) 0.5335(14) 0.088 Uiso 1 d . .
C15 C 0.9582(3) 0.6131(3) 0.54321(12) 0.0744(9) Uani 1 d . .
H15 H 1.0051 0.5476 0.5427 0.089 Uiso 1 calc . .
C16 C 0.9851(4) 0.6965(4) 0.51060(14) 0.0913(12) Uani 1 d . .
H16 H 1.0508 0.689 0.4877 0.11 Uiso 1 calc . .
C17 C 0.9161(4) 0.7899(3) 0.51162(15) 0.0929(12) Uani 1 d . .
H17 H 0.9339 0.8472 0.4891 0.111 Uiso 1 calc . .
C18 C 0.8220(4) 0.8016(3) 0.54473(15) 0.0872(11) Uani 1 d . .
H18 H 0.7759 0.8675 0.5453 0.105 Uiso 1 calc . .
C19 C 0.7932(3) 0.7195(2) 0.57724(12) 0.0651(8) Uani 1 d . .
H19 H 0.7266 0.7272 0.5997 0.078 Uiso 1 calc . .
P1C P 0.9015(4) 0.8836(3) 0.35494(16) 0.0726(9) Uani 0.552(6) d C 1
F2C F 0.8603(10) 0.7918(8) 0.3168(3) 0.172(3) Uani 0.552(6) d C 1
F3C F 0.9407(6) 0.9658(5) 0.3963(2) 0.134(2) Uani 0.552(6) d C 1
F4C F 0.8025(5) 0.9634(6) 0.3331(2) 0.124(2) Uani 0.552(6) d C 1
F5C F 1.0001(8) 0.9216(8) 0.3181(3) 0.141(3) Uani 0.552(6) d C 1
F6C F 0.9935(7) 0.7971(6) 0.3810(3) 0.131(2) Uani 0.552(6) d C 1
F7C F 0.8030(9) 0.8458(7) 0.3949(3) 0.114(2) Uani 0.552(6) d C 1
P1F P 0.8835(5) 0.8545(4) 0.3474(2) 0.0764(13) Uani 0.448(6) d C 2
F2F F 0.9086(7) 0.7390(5) 0.3288(3) 0.123(3) Uani 0.448(6) d C 2
F3F F 0.8630(11) 0.9764(7) 0.3636(5) 0.172(4) Uani 0.448(6) d C 2
F4F F 0.9597(9) 0.8956(8) 0.3009(3) 0.116(3) Uani 0.448(6) d C 2
F5F F 0.7637(5) 0.8582(7) 0.3122(2) 0.121(3) Uani 0.448(6) d C 2
F6F F 0.7929(13) 0.8062(10) 0.3864(5) 0.143(5) Uani 0.448(6) d C 2
F7F F 1.0161(9) 0.8558(9) 0.3776(4) 0.163(4) Uani 0.448(6) d C 2

loop_
_atom_site_aniso_label
_atom_site_aniso_U_11
_atom_site_aniso_U_22
_atom_site_aniso_U_33
_atom_site_aniso_U_23
_atom_site_aniso_U_13
_atom_site_aniso_U_12
Ru1 0.05284(13) 0.04369(12) 0.04626(13) 0.00020(9) -0.00284(9) -0.00703(9)
Cl1 0.0617(4) 0.0652(4) 0.0669(5) -0.0120(3) 0.0143(3) -0.0052(3)
N1 0.0472(11) 0.0417(11) 0.0462(12) -0.0010(9) 0.0003(9) -0.0024(9)
N1A 0.0451(11) 0.0422(11) 0.0524(12) -0.0015(9) -0.0025(9) -0.0016(9)
N2 0.0579(13) 0.0506(12) 0.0551(14) 0.0060(10) 0.0062(11) 0.0066(10)
N2A 0.0536(13) 0.0641(14) 0.0582(14) -0.0096(11) -0.0023(11) 0.0075(11)
N3 0.0702(15) 0.0519(13) 0.0508(13) 0.0026(10) 0.0052(11) 0.0078(11)
N3A 0.0540(13) 0.0682(15) 0.0589(15) -0.0089(12) -0.0077(11) 0.0071(11)
C2 0.0536(15) 0.0432(13) 0.0580(16) -0.0003(12) 0.0066(12) 0.0060(11)
C2A 0.0524(15) 0.0611(17) 0.076(2) -0.0155(15) -0.0203(14) 0.0139(13)
C3 0.0515(14) 0.0503(14) 0.0508(15) -0.0013(12) 0.0076(11) 0.0036(11)
C3A 0.0603(17) 0.0634(18) 0.076(2) -0.0234(15) -0.0139(15) 0.0185(14)
C4 0.0472(13) 0.0442(13) 0.0478(14) 0.0001(11) -0.0024(10) 0.0017(10)
C4A 0.0453(13) 0.0524(14) 0.0517(15) -0.0067(12) -0.0006(11) 0.0005(11)
C5 0.0649(17) 0.0426(14) 0.0594(17) -0.0026(12) 0.0069(13) 0.0082(12)
C5A 0.0454(13) 0.0628(16) 0.0496(15) -0.0003(12) -0.0050(11) 0.0055(12)
C6 0.0587(15) 0.0471(14) 0.0512(15) -0.0072(11) 0.0087(12) 0.0024(12)
C6A 0.0491(14) 0.0507(14) 0.0538(15) -0.0030(12) 0.0010(11) 0.0067(11)
C7 0.0549(16) 0.081(2) 0.0647(19) 0.0012(16) -0.0208(14) 0.0024(15)
C7A 0.104(3) 0.0631(19) 0.0532(18) 0.0004(15) -0.0225(17) -0.0207(18)
C8 0.072(2) 0.0558(17) 0.075(2) 0.0105(15) -0.0249(16) -0.0023(15)
C8A 0.095(2) 0.083(2) 0.0431(16) 0.0022(15) -0.0004(15) -0.0084(19)
C9 0.0650(19) 0.084(2) 0.0578(18) 0.0128(16) -0.0231(15) -0.0215(16)
C10 0.082(2) 0.071(2) 0.061(2) 0.0192(16) -0.0096(16) -0.0131(17)
C11 0.108(5) 0.090(5) 0.100(5) 0.027(4) 0.007(3) -0.004(4)
C11D 0.075(5) 0.055(5) 0.061(5) 0.018(3) 0.003(3) -0.010(4)
C12 0.101(7) 0.110(7) 0.107(7) 0.029(5) 0.000(5) -0.028(6)
C12A 0.157(8) 0.140(8) 0.095(6) 0.034(5) 0.035(5) -0.020(7)
C12D 0.088(8) 0.079(7) 0.106(9) 0.010(6) 0.005(7) -0.019(6)
C12E 0.122(9) 0.115(9) 0.084(7) 0.035(6) 0.000(6) -0.028(7)
C13 0.062(4) 0.068(6) 0.070(5) 0.001(4) -0.013(3) -0.018(4)
C13D 0.062(5) 0.080(7) 0.086(7) 0.001(6) -0.005(5) -0.015(5)
C14 0.0621(16) 0.0577(16) 0.0437(14) 0.0034(12) -0.0018(12) 0.0026(13)
C14A 0.0644(16) 0.0586(16) 0.0519(15) -0.0020(12) -0.0046(12) -0.0054(13)
C15A 0.097(3) 0.114(3) 0.085(3) -0.039(2) -0.025(2) 0.030(3)
C16A 0.131(3) 0.123(3) 0.097(3) -0.043(3) -0.004(3) 0.019(3)
C17A 0.111(3) 0.100(3) 0.077(2) -0.016(2) -0.020(2) -0.020(2)
C18A 0.081(2) 0.095(2) 0.075(2) 0.0064(19) -0.0191(18) -0.018(2)
C19A 0.069(2) 0.083(2) 0.067(2) -0.0019(17) -0.0100(16) -0.0053(17)
C15 0.086(2) 0.078(2) 0.0608(19) 0.0058(16) 0.0151(17) 0.0136(18)
C16 0.097(3) 0.110(3) 0.069(2) 0.018(2) 0.028(2) 0.002(2)
C17 0.103(3) 0.094(3) 0.083(3) 0.040(2) 0.014(2) 0.004(2)
C18 0.100(3) 0.074(2) 0.089(3) 0.031(2) 0.011(2) 0.018(2)
C19 0.0700(19) 0.0622(18) 0.0634(19) 0.0157(15) 0.0057(14) 0.0099(15)
P1C 0.0726(16) 0.0774(18) 0.0677(14) 0.0024(13) 0.0023(11) 0.0221(13)
F2C 0.199(6) 0.167(5) 0.147(5) -0.033(4) -0.013(4) -0.021(5)
F3C 0.140(4) 0.138(4) 0.121(4) -0.039(3) -0.012(3) 0.015(3)
F4C 0.099(3) 0.156(5) 0.115(4) 0.050(3) -0.008(3) 0.045(3)
F5C 0.125(5) 0.153(5) 0.152(5) -0.006(4) 0.066(4) -0.014(4)
F6C 0.129(4) 0.120(4) 0.145(4) 0.010(3) 0.006(3) 0.070(3)
F7C 0.130(4) 0.123(5) 0.093(4) 0.020(3) 0.035(3) 0.016(4)
P1F 0.0662(18) 0.083(2) 0.080(2) 0.0037(17) 0.0099(14) 0.0200(16)
F2F 0.106(4) 0.103(4) 0.160(5) -0.001(4) 0.019(4) 0.020(3)
F3F 0.184(6) 0.146(5) 0.188(6) -0.042(5) 0.035(5) 0.015(5)
F4F 0.107(5) 0.132(5) 0.112(5) 0.006(4) 0.042(4) 0.004(4)
F5F 0.079(3) 0.159(5) 0.123(4) 0.031(4) -0.010(3) 0.024(3)
F6F 0.145(6) 0.150(7) 0.138(6) 0.011(5) 0.029(4) -0.019(5)
F7F 0.145(5) 0.173(6) 0.162(5) -0.009(5) -0.085(4) -0.004(4)

loop_
_atom_type_symbol
_atom_type_description
_atom_type_scat_dispersion_real
_atom_type_scat_dispersion_imag
_atom_type_scat_source
C C 0.0033 0.0016 'International Tables Vol C Tables 4.2.6.8 and 6.1.1.4'
H H 0 0 'International Tables Vol C Tables 4.2.6.8 and 6.1.1.4'
Cl Cl 0.1484 0.1585 'International Tables Vol C Tables 4.2.6.8 and 6.1.1.4'
F F 0.0171 0.0103 'International Tables Vol C Tables 4.2.6.8 and 6.1.1.4'
N N 0.0061 0.0033 'International Tables Vol C Tables 4.2.6.8 and 6.1.1.4'
P P 0.1023 0.0942 'International Tables Vol C Tables 4.2.6.8 and 6.1.1.4'
Ru Ru -1.2594 0.8363 'International Tables Vol C Tables 4.2.6.8 and 6.1.1.4'

loop_
_exptl_crystal_face_index_h
_exptl_crystal_face_index_k
_exptl_crystal_face_index_l
_exptl_crystal_face_perp_dist
1 -4 1 0.1312
1 -1 -15 0.0197
3 2 1 0.082
-1 1 15 0.0689
-4 -3 -1 0.0594
-1 2 -1 0.0954
6 -5 4 0.1114

loop_
_geom_angle_atom_site_label_1
_geom_angle_atom_site_label_2
_geom_angle_atom_site_label_3
_geom_angle
N1 Ru1 Cl1 88.21(6)
N1 Ru1 N1A 81.81(8)
N1 Ru1 C7 109.85(11)
N1 Ru1 C7A 96.34(10)
N1 Ru1 C8 146.37(11)
N1 Ru1 C8A 127.04(11)
N1 Ru1 C9 88.59(10)
N1 Ru1 C10 164.27(11)
N1A Ru1 Cl1 88.07(6)
N1A Ru1 C7 99.69(10)
N1A Ru1 C7A 165.43(12)
N1A Ru1 C8 94.13(10)
N1A Ru1 C8A 150.05(11)
N1A Ru1 C9 127.65(11)
N1A Ru1 C10 113.86(11)
C7 Ru1 Cl1 161.09(9)
C7 Ru1 C9 37.08(12)
C7 Ru1 C10 67.54(13)
C7A Ru1 Cl1 106.36(11)
C7A Ru1 C7 67.21(13)
C7A Ru1 C8 79.36(12)
C7A Ru1 C9 37.79(13)
C7A Ru1 C10 68.15(12)
C8 Ru1 Cl1 125.17(10)
C8 Ru1 C7 37.65(12)
C8 Ru1 C9 67.49(12)
C8 Ru1 C10 36.68(13)
C8A Ru1 Cl1 85.37(11)
C8A Ru1 C7 79.32(14)
C8A Ru1 C7A 37.40(12)
C8A Ru1 C8 66.64(13)
C8A Ru1 C9 67.77(13)
C8A Ru1 C10 37.83(12)
C9 Ru1 Cl1 143.18(10)
C9 Ru1 C10 80.63(11)
C10 Ru1 Cl1 93.56(10)
C2 N1 Ru1 118.96(17)
C6 N1 Ru1 123.36(17)
C6 N1 C2 117.5(2)
C2A N1A Ru1 122.81(17)
C2A N1A C6A 116.1(2)
C6A N1A Ru1 120.88(17)
N3 N2 C4 113.6(2)
N3A N2A C4A 112.4(2)
N2 N3 C14 115.2(2)
N2A N3A C14A 115.7(2)
N1 C2 H2 118.4
N1 C2 C3 123.1(2)
C3 C2 H2 118.4
N1A C2A H2A 118
N1A C2A C3A 123.9(3)
C3A C2A H2A 118
C2 C3 H3 120.4
C2 C3 C4 119.2(2)
C4 C3 H3 120.4
C2A C3A H3A 120.3
C4A C3A C2A 119.4(3)
C4A C3A H3A 120.3
C3 C4 N2 124.5(2)
C3 C4 C5 118.2(2)
C5 C4 N2 117.2(2)
C3A C4A N2A 117.6(2)
C3A C4A C5A 117.9(2)
C5A C4A N2A 124.5(2)
C4 C5 H5 120.2
C6 C5 C4 119.7(2)
C6 C5 H5 120.2
C4A C5A H5A 120.4
C6A C5A C4A 119.3(2)
C6A C5A H5A 120.4
N1 C6 C5 122.2(2)
N1 C6 H6 118.9
C5 C6 H6 118.9
N1A C6A C5A 123.5(2)
N1A C6A H6A 118.2
C5A C6A H6A 118.2
Ru1 C7 H7 129.8
C8 C7 Ru1 70.80(17)
C8 C7 H7 119.8
C9 C7 Ru1 72.13(18)
C9 C7 H7 119.8
C9 C7 C8 120.4(3)
Ru1 C7A H7A 129.7
C8A C7A Ru1 70.62(18)
C8A C7A H7A 120
C8A C7A C9 120.0(3)
C9 C7A Ru1 72.16(16)
C9 C7A H7A 120
Ru1 C8 H8 129.3
C7 C8 Ru1 71.56(17)
C7 C8 H8 118.8
C10 C8 Ru1 72.91(19)
C10 C8 C7 122.4(3)
C10 C8 H8 118.8
Ru1 C8A H8A 128.5
C7A C8A Ru1 71.98(18)
C7A C8A H8A 118.9
C7A C8A C10 122.2(3)
C10 C8A Ru1 72.98(18)
C10 C8A H8A 118.9
C7 C9 Ru1 70.79(16)
C7 C9 C7A 118.2(3)
C7 C9 C13 113.4(10)
C7 C9 C13D 133.2(14)
C7A C9 Ru1 70.05(17)
C7A C9 C13 128.4(10)
C7A C9 C13D 108.5(14)
C13 C9 Ru1 131.3(5)
C13D C9 Ru1 127.0(8)
C8 C10 Ru1 70.42(18)
C8 C10 C8A 116.8(3)
C8 C10 C11 132.2(7)
C8 C10 C11D 113.9(7)
C8A C10 Ru1 69.19(17)
C8A C10 C11 110.8(7)
C8A C10 C11D 129.3(7)
C11 C10 Ru1 126.0(4)
C11D C10 Ru1 131.0(4)
C10 C11 H11 109.1
C12 C11 C10 108.9(8)
C12 C11 H11 109.1
C12A C11 C10 110.2(7)
C12A C11 H11 109.1
C12A C11 C12 110.4(9)
C10 C11D H11D 107.8
C10 C11D C12D 115.0(10)
C10 C11D C12E 107.0(8)
C12D C11D H11D 107.8
C12E C11D H11D 107.8
C12E C11D C12D 111.2(12)
C11 C12 H12A 109.5
C11 C12 H12B 109.5
C11 C12 H12C 109.5
H12A C12 H12B 109.5
H12A C12 H12C 109.5
H12B C12 H12C 109.5
C11 C12A H12D 109.5
C11 C12A H12E 109.5
C11 C12A H12F 109.5
H12D C12A H12E 109.5
H12D C12A H12F 109.5
H12E C12A H12F 109.5
C11D C12D H12G 109.5
C11D C12D H12H 109.5
C11D C12D H12I 109.5
H12G C12D H12H 109.5
H12G C12D H12I 109.5
H12H C12D H12I 109.5
C11D C12E H12J 109.5
C11D C12E H12K 109.5
C11D C12E H12L 109.5
H12J C12E H12K 109.5
H12J C12E H12L 109.5
H12K C12E H12L 109.5
C9 C13 H13A 109.5
C9 C13 H13B 109.5
C9 C13 H13C 109.5
H13A C13 H13B 109.5
H13A C13 H13C 109.5
H13B C13 H13C 109.5
C9 C13D H13D 109.5
C9 C13D H13E 109.5
C9 C13D H13F 109.5
H13D C13D H13E 109.5
H13D C13D H13F 109.5
H13E C13D H13F 109.5
C15 C14 N3 115.8(3)
C15 C14 C19 120.9(3)
C19 C14 N3 123.4(3)
C15A C14A N3A 124.9(3)
C15A C14A C19A 120.3(3)
C19A C14A N3A 114.8(3)
C14A C15A H15A 121(3)
C14A C15A C16A 118.3(4)
C16A C15A H15A 120(3)
C15A C16A H16A 106(3)
C17A C16A C15A 120.2(4)
C17A C16A H16A 129(3)
C16A C17A H17A 117(3)
C18A C17A C16A 121.3(4)
C18A C17A H17A 122(3)
C17A C18A H18A 129(2)
C17A C18A C19A 119.9(4)
C19A C18A H18A 111(2)
C14A C19A C18A 120.0(4)
C14A C19A H19A 116(2)
C18A C19A H19A 124(2)
C14 C15 H15 120.1
C14 C15 C16 119.7(3)
C16 C15 H15 120.1
C15 C16 H16 120.3
C17 C16 C15 119.4(3)
C17 C16 H16 120.3
C16 C17 H17 119.7
C18 C17 C16 120.7(3)
C18 C17 H17 119.7
C17 C18 H18 119.6
C17 C18 C19 120.9(4)
C19 C18 H18 119.6
C14 C19 H19 120.8
C18 C19 C14 118.4(3)
C18 C19 H19 120.8
F2C P1C F6C 86.4(5)
F2C P1C F7C 92.4(5)
F3C P1C F2C 174.6(5)
F3C P1C F5C 94.5(5)
F3C P1C F6C 89.9(4)
F3C P1C F7C 83.5(5)
F4C P1C F2C 93.5(5)
F4C P1C F3C 89.9(4)
F4C P1C F5C 92.3(5)
F4C P1C F6C 174.4(5)
F4C P1C F7C 88.8(4)
F5C P1C F2C 89.6(5)
F5C P1C F6C 93.3(5)
F5C P1C F7C 177.7(6)
F6C P1C F7C 85.6(5)
F2F P1F F3F 176.2(7)
F2F P1F F4F 87.0(5)
F2F P1F F6F 88.7(6)
F2F P1F F7F 90.4(5)
F3F P1F F4F 89.2(6)
F5F P1F F2F 89.2(5)
F5F P1F F3F 90.8(6)
F5F P1F F4F 87.7(5)
F5F P1F F6F 83.9(7)
F5F P1F F7F 172.7(7)
F6F P1F F3F 95.1(6)
F6F P1F F4F 170.6(7)
F6F P1F F7F 103.4(8)
F7F P1F F3F 89.1(7)
F7F P1F F4F 85.0(6)

loop_
_geom_bond_atom_site_label_1
_geom_bond_atom_site_label_2
_geom_bond_distance
Ru1 Cl1 2.3922(8)
Ru1 N1 2.120(2)
Ru1 N1A 2.155(2)
Ru1 C7 2.193(3)
Ru1 C7A 2.182(3)
Ru1 C8 2.183(3)
Ru1 C8A 2.165(3)
Ru1 C9 2.210(3)
Ru1 C10 2.214(3)
N1 C2 1.348(3)
N1 C6 1.343(3)
N1A C2A 1.338(3)
N1A C6A 1.343(3)
N2 N3 1.225(3)
N2 C4 1.428(3)
N2A N3A 1.231(3)
N2A C4A 1.432(3)
N3 C14 1.424(4)
N3A C14A 1.423(4)
C2 H2 0.95
C2 C3 1.360(4)
C2A H2A 0.95
C2A C3A 1.372(4)
C3 H3 0.95
C3 C4 1.380(3)
C3A H3A 0.95
C3A C4A 1.369(4)
C4 C5 1.381(4)
C4A C5A 1.384(4)
C5 H5 0.95
C5 C6 1.373(4)
C5A H5A 0.95
C5A C6A 1.371(4)
C6 H6 0.95
C6A H6A 0.95
C7 H7 0.95
C7 C8 1.412(5)
C7 C9 1.400(5)
C7A H7A 0.95
C7A C8A 1.394(5)
C7A C9 1.422(5)
C8 H8 0.95
C8 C10 1.384(5)
C8A H8A 0.95
C8A C10 1.420(5)
C9 C13 1.531(6)
C9 C13D 1.531(6)
C10 C11 1.545(6)
C10 C11D 1.532(6)
C11 H11 1
C11 C12 1.542(6)
C11 C12A 1.533(6)
C11D H11D 1
C11D C12D 1.552(7)
C11D C12E 1.551(7)
C12 H12A 0.98
C12 H12B 0.98
C12 H12C 0.98
C12A H12D 0.98
C12A H12E 0.98
C12A H12F 0.98
C12D H12G 0.98
C12D H12H 0.98
C12D H12I 0.98
C12E H12J 0.98
C12E H12K 0.98
C12E H12L 0.98
C13 H13A 0.98
C13 H13B 0.98
C13 H13C 0.98
C13D H13D 0.98
C13D H13E 0.98
C13D H13F 0.98
C14 C15 1.373(4)
C14 C19 1.384(4)
C14A C15A 1.359(5)
C14A C19A 1.375(4)
C15A H15A 0.90(5)
C15A C16A 1.395(6)
C16A H16A 0.94(5)
C16A C17A 1.362(7)
C17A H17A 0.96(4)
C17A C18A 1.316(6)
C18A H18A 0.99(4)
C18A C19A 1.380(5)
C19A H19A 0.90(3)
C15 H15 0.95
C15 C16 1.382(5)
C16 H16 0.95
C16 C17 1.367(5)
C17 H17 0.95
C17 C18 1.366(5)
C18 H18 0.95
C18 C19 1.374(4)
C19 H19 0.95
P1C F2C 1.564(7)
P1C F3C 1.534(6)
P1C F4C 1.533(5)
P1C F5C 1.535(6)
P1C F6C 1.581(6)
P1C F7C 1.590(6)
P1F F2F 1.538(7)
P1F F3F 1.584(7)
P1F F4F 1.586(7)
P1F F5F 1.537(6)
P1F F6F 1.561(8)
P1F F7F 1.583(7)

loop_
_geom_torsion_atom_site_label_1
_geom_torsion_atom_site_label_2
_geom_torsion_atom_site_label_3
_geom_torsion_atom_site_label_4
_geom_torsion
Ru1 N1 C2 C3 -176.1(2)
Ru1 N1 C6 C5 176.0(2)
Ru1 N1A C2A C3A -174.2(3)
Ru1 N1A C6A C5A 175.0(2)
Ru1 C7 C8 C10 -54.7(3)
Ru1 C7 C9 C7A 53.4(2)
Ru1 C7 C9 C13 -127.6(6)
Ru1 C7 C9 C13D -123.1(10)
Ru1 C7A C8A C10 55.4(3)
Ru1 C7A C9 C7 -53.7(2)
Ru1 C7A C9 C13 127.4(7)
Ru1 C7A C9 C13D 123.6(8)
Ru1 C8 C10 C8A -53.0(3)
Ru1 C8 C10 C11 121.2(6)
Ru1 C8 C10 C11D 127.2(5)
Ru1 C8A C10 C8 53.6(3)
Ru1 C8A C10 C11 -121.8(4)
Ru1 C8A C10 C11D -126.6(6)
Ru1 C10 C11 C12 76.1(11)
Ru1 C10 C11 C12A -162.7(7)
Ru1 C10 C11D C12D 50.6(16)
Ru1 C10 C11D C12E 174.7(11)
N1 C2 C3 C4 -0.1(4)
N1A C2A C3A C4A -0.8(5)
N2 N3 C14 C15 165.6(3)
N2 N3 C14 C19 -13.3(4)
N2 C4 C5 C6 -178.9(2)
N2A N3A C14A C15A 4.3(5)
N2A N3A C14A C19A -175.2(3)
N2A C4A C5A C6A -179.3(3)
N3 N2 C4 C3 -0.1(4)
N3 N2 C4 C5 178.2(2)
N3 C14 C15 C16 -178.1(3)
N3 C14 C19 C18 177.6(3)
N3A N2A C4A C3A 165.5(3)
N3A N2A C4A C5A -15.3(4)
N3A C14A C15A C16A -179.5(4)
N3A C14A C19A C18A 178.4(3)
C2 N1 C6 C5 0.9(4)
C2 C3 C4 N2 179.0(3)
C2 C3 C4 C5 0.7(4)
C2A N1A C6A C5A 0.6(4)
C2A C3A C4A N2A 180.0(3)
C2A C3A C4A C5A 0.8(5)
C3 C4 C5 C6 -0.6(4)
C3A C4A C5A C6A -0.1(4)
C4 N2 N3 C14 -178.6(2)
C4 C5 C6 N1 -0.2(4)
C4A N2A N3A C14A 179.1(2)
C4A C5A C6A N1A -0.6(4)
C6 N1 C2 C3 -0.8(4)
C6A N1A C2A C3A 0.1(5)
C7 C8 C10 Ru1 54.1(3)
C7 C8 C10 C8A 1.1(5)
C7 C8 C10 C11 175.3(6)
C7 C8 C10 C11D -178.8(5)
C7A C8A C10 Ru1 -54.9(3)
C7A C8A C10 C8 -1.3(5)
C7A C8A C10 C11 -176.7(5)
C7A C8A C10 C11D 178.5(6)
C8 C7 C9 Ru1 -53.8(2)
C8 C7 C9 C7A -0.4(4)
C8 C7 C9 C13 178.6(6)
C8 C7 C9 C13D -176.9(10)
C8 C10 C11 C12 -19.6(11)
C8 C10 C11 C12A 101.6(8)
C8 C10 C11D C12D -33.6(13)
C8 C10 C11D C12E 90.5(10)
C8A C7A C9 Ru1 53.9(3)
C8A C7A C9 C7 0.2(4)
C8A C7A C9 C13 -178.6(7)
C8A C7A C9 C13D 177.5(8)
C8A C10 C11 C12 154.9(7)
C8A C10 C11 C12A -83.9(8)
C8A C10 C11D C12D 146.6(11)
C8A C10 C11D C12E -89.3(10)
C9 C7 C8 Ru1 54.4(2)
C9 C7 C8 C10 -0.2(4)
C9 C7A C8A Ru1 -54.7(3)
C9 C7A C8A C10 0.7(5)
C14 C15 C16 C17 -0.5(6)
C14A C15A C16A C17A 0.9(9)
C15A C14A C19A C18A -1.1(6)
C15A C16A C17A C18A -0.6(9)
C16A C17A C18A C19A -0.5(7)
C17A C18A C19A C14A 1.4(6)
C19A C14A C15A C16A 0.0(7)
C15 C14 C19 C18 -1.3(5)
C15 C16 C17 C18 0.5(7)
C16 C17 C18 C19 -1.0(7)
C17 C18 C19 C14 1.3(6)
C19 C14 C15 C16 0.9(5)
